data_4126255
loop_
_publ_author_name
'Luo, Tian-Yi'
'Liu, Chong'
'Eliseeva, Svetlana V.'
'Muldoon, Patrick Flynn'
'Petoud, Stephane'
'Rosi, Nathaniel L.'

_publ_section_title
;
 Rare Earth pcu MOF Platform Based on RE4(\m3-OH)4(COO)62+ Clusters:
 Rational Design, Directed Synthesis, and Deliberate Tuning of Excitation
 Wavelengths.
;
_journal_name_full 'Journal of the American Chemical Society'
_journal_paper_doi 10.1021/jacs.7b04532
_journal_year 2017
_chemical_formula_moiety '0.5(C96 H24 Gd16 N12 O96), 1(O)'
_chemical_formula_sum 'C48 H12 Gd8 N6 O49'
_chemical_formula_weight 2714.64
_space_group_crystal_system cubic
_space_group_IT_number 225
_space_group_name_Hall '-F 4 2 3'
_space_group_name_H-M_alt 'F m -3 m'
_symmetry_space_group_name_Hall '-F 4 2 3'
_symmetry_space_group_name_H-M 'F m -3 m'
_atom_sites_solution_hydrogens geom
_atom_sites_solution_primary direct
_audit_creation_date 2017-04-13
_audit_creation_method
;
Olex2 1.2
(compiled 2017.03.28 svn.r3405 for OlexSys, GUI svn.r5335)
;
_cell_angle_alpha 90
_cell_angle_beta 90
_cell_angle_gamma 90
_cell_formula_units_Z 4
_cell_length_a 27.860(3)
_cell_length_b 27.860(3)
_cell_length_c 27.860(3)
_cell_measurement_reflns_used 9899
_cell_measurement_temperature 240
_cell_measurement_theta_max 65.230
_cell_measurement_theta_min 2.748
_cell_volume 21624(4)
_computing_cell_refinement 'SAINT v8.34A (Bruker, 2013)'
_computing_data_reduction 'SAINT v8.34A (Bruker, 2013)'
_computing_molecular_graphics 'Olex2 (Dolomanov et al., 2009)'
_computing_publication_material 'Olex2 (Dolomanov et al., 2009)'
_computing_structure_refinement 'ShelXL (Sheldrick, 2015)'
_computing_structure_solution 'ShelXT (Sheldrick, 2015)'
_diffrn_ambient_temperature 240.01
_diffrn_detector 'CCD area detector'
_diffrn_detector_area_resol_mean 8
_diffrn_detector_type 'APEX II CCD'
_diffrn_measured_fraction_theta_full 1.000
_diffrn_measured_fraction_theta_max 1.000
_diffrn_measurement_device_type 'Bruker X8 Prospector Ultra'
_diffrn_radiation_monochromator graphite
_diffrn_radiation_probe x-ray
_diffrn_radiation_type CuK\a
_diffrn_radiation_wavelength 1.54178
_diffrn_reflns_av_R_equivalents 0.0894
_diffrn_reflns_av_unetI/netI 0.0184
_diffrn_reflns_Laue_measured_fraction_full 1.000
_diffrn_reflns_Laue_measured_fraction_max 1.000
_diffrn_reflns_limit_h_max 32
_diffrn_reflns_limit_h_min -23
_diffrn_reflns_limit_k_max 32
_diffrn_reflns_limit_k_min -27
_diffrn_reflns_limit_l_max 32
_diffrn_reflns_limit_l_min -31
_diffrn_reflns_number 36398
_diffrn_reflns_point_group_measured_fraction_full 1.000
_diffrn_reflns_point_group_measured_fraction_max 1.000
_diffrn_reflns_theta_full 65.184
_diffrn_reflns_theta_max 65.184
_diffrn_reflns_theta_min 2.747
_diffrn_source 'IMuS micro-focus source'
_diffrn_source_target Cu
_exptl_absorpt_coefficient_mu 15.913
_exptl_absorpt_correction_T_max 0.207
_exptl_absorpt_correction_T_min 0.107
_exptl_absorpt_correction_type multi-scan
_exptl_crystal_colour 'clear colourless'
_exptl_crystal_colour_lustre clear
_exptl_crystal_colour_primary colourless
_exptl_crystal_density_diffrn 0.834
_exptl_crystal_description block
_exptl_crystal_F_000 4984
_exptl_crystal_size_max 0.2
_exptl_crystal_size_mid 0.2
_exptl_crystal_size_min 0.1
_refine_diff_density_max 1.202
_refine_diff_density_min -1.177
_refine_diff_density_rms 0.215
_refine_ls_extinction_method none
_refine_ls_goodness_of_fit_ref 1.164
_refine_ls_hydrogen_treatment constr
_refine_ls_matrix_type full
_refine_ls_number_parameters 43
_refine_ls_number_reflns 991
_refine_ls_number_restraints 0
_refine_ls_restrained_S_all 1.164
_refine_ls_R_factor_all 0.0850
_refine_ls_R_factor_gt 0.0668
_refine_ls_shift/su_max 0.001
_refine_ls_shift/su_mean 0.000
_refine_ls_structure_factor_coef Fsqd
_refine_ls_weighting_details 'w=1/[\s^2^(Fo^2^)+(0.1518P)^2^+373.4749P] where P=(Fo^2^+2Fc^2^)/3'
_refine_ls_weighting_scheme calc
_refine_ls_wR_factor_gt 0.2306
_refine_ls_wR_factor_ref 0.2550
_reflns_Friedel_coverage 0.000
_reflns_number_gt 768
_reflns_number_total 991
_reflns_threshold_expression 'I > 2\s(I)'
_cod_data_source_file ja7b04532_si_002.cif
_cod_data_source_block lty2277_0m
_cod_original_cell_volume 21623(7)
_cod_database_code 4126255
_shelx_shelxl_version_number 2014/7
_shelx_space_group_comment
;
The symmetry employed for this shelxl refinement is uniquely defined
by the following loop, which should always be used as a source of
symmetry information in preference to the above space-group names.
They are only intended as comments.
;
_shelx_estimated_absorpt_t_max 0.299
_shelx_estimated_absorpt_t_min 0.143
_olex2_refinement_description
;
1. Fixed Uiso
 At 1.2 times of:
  All N(H,H) groups
2. Others
 Fixed Sof: N1(0.125) H1A(0.125) H1B(0.125) O4S(0.16667)
3.a X=CH2 refined with riding coordinates:
 N1(H1A,H1B)
;
_olex2_submission_special_instructions 'No special instructions were received'

loop_
_space_group_symop_operation_xyz
'x, y, z'
'-x, -y, z'
'-x, y, -z'
'x, -y, -z'
'z, x, y'
'z, -x, -y'
'-z, -x, y'
'-z, x, -y'
'y, z, x'
'-y, z, -x'
'y, -z, -x'
'-y, -z, x'
'y, x, -z'
'-y, -x, -z'
'y, -x, z'
'-y, x, z'
'x, z, -y'
'-x, z, y'
'-x, -z, -y'
'x, -z, y'
'z, y, -x'
'z, -y, x'
'-z, y, x'
'-z, -y, -x'
'x, y+1/2, z+1/2'
'-x, -y+1/2, z+1/2'
'-x, y+1/2, -z+1/2'
'x, -y+1/2, -z+1/2'
'z, x+1/2, y+1/2'
'z, -x+1/2, -y+1/2'
'-z, -x+1/2, y+1/2'
'-z, x+1/2, -y+1/2'
'y, z+1/2, x+1/2'
'-y, z+1/2, -x+1/2'
'y, -z+1/2, -x+1/2'
'-y, -z+1/2, x+1/2'
'y, x+1/2, -z+1/2'
'-y, -x+1/2, -z+1/2'
'y, -x+1/2, z+1/2'
'-y, x+1/2, z+1/2'
'x, z+1/2, -y+1/2'
'-x, z+1/2, y+1/2'
'-x, -z+1/2, -y+1/2'
'x, -z+1/2, y+1/2'
'z, y+1/2, -x+1/2'
'z, -y+1/2, x+1/2'
'-z, y+1/2, x+1/2'
'-z, -y+1/2, -x+1/2'
'x+1/2, y, z+1/2'
'-x+1/2, -y, z+1/2'
'-x+1/2, y, -z+1/2'
'x+1/2, -y, -z+1/2'
'z+1/2, x, y+1/2'
'z+1/2, -x, -y+1/2'
'-z+1/2, -x, y+1/2'
'-z+1/2, x, -y+1/2'
'y+1/2, z, x+1/2'
'-y+1/2, z, -x+1/2'
'y+1/2, -z, -x+1/2'
'-y+1/2, -z, x+1/2'
'y+1/2, x, -z+1/2'
'-y+1/2, -x, -z+1/2'
'y+1/2, -x, z+1/2'
'-y+1/2, x, z+1/2'
'x+1/2, z, -y+1/2'
'-x+1/2, z, y+1/2'
'-x+1/2, -z, -y+1/2'
'x+1/2, -z, y+1/2'
'z+1/2, y, -x+1/2'
'z+1/2, -y, x+1/2'
'-z+1/2, y, x+1/2'
'-z+1/2, -y, -x+1/2'
'x+1/2, y+1/2, z'
'-x+1/2, -y+1/2, z'
'-x+1/2, y+1/2, -z'
'x+1/2, -y+1/2, -z'
'z+1/2, x+1/2, y'
'z+1/2, -x+1/2, -y'
'-z+1/2, -x+1/2, y'
'-z+1/2, x+1/2, -y'
'y+1/2, z+1/2, x'
'-y+1/2, z+1/2, -x'
'y+1/2, -z+1/2, -x'
'-y+1/2, -z+1/2, x'
'y+1/2, x+1/2, -z'
'-y+1/2, -x+1/2, -z'
'y+1/2, -x+1/2, z'
'-y+1/2, x+1/2, z'
'x+1/2, z+1/2, -y'
'-x+1/2, z+1/2, y'
'-x+1/2, -z+1/2, -y'
'x+1/2, -z+1/2, y'
'z+1/2, y+1/2, -x'
'z+1/2, -y+1/2, x'
'-z+1/2, y+1/2, x'
'-z+1/2, -y+1/2, -x'
'-x, -y, -z'
'x, y, -z'
'x, -y, z'
'-x, y, z'
'-z, -x, -y'
'-z, x, y'
'z, x, -y'
'z, -x, y'
'-y, -z, -x'
'y, -z, x'
'-y, z, x'
'y, z, -x'
'-y, -x, z'
'y, x, z'
'-y, x, -z'
'y, -x, -z'
'-x, -z, y'
'x, -z, -y'
'x, z, y'
'-x, z, -y'
'-z, -y, x'
'-z, y, -x'
'z, -y, -x'
'z, y, x'
'-x, -y+1/2, -z+1/2'
'x, y+1/2, -z+1/2'
'x, -y+1/2, z+1/2'
'-x, y+1/2, z+1/2'
'-z, -x+1/2, -y+1/2'
'-z, x+1/2, y+1/2'
'z, x+1/2, -y+1/2'
'z, -x+1/2, y+1/2'
'-y, -z+1/2, -x+1/2'
'y, -z+1/2, x+1/2'
'-y, z+1/2, x+1/2'
'y, z+1/2, -x+1/2'
'-y, -x+1/2, z+1/2'
'y, x+1/2, z+1/2'
'-y, x+1/2, -z+1/2'
'y, -x+1/2, -z+1/2'
'-x, -z+1/2, y+1/2'
'x, -z+1/2, -y+1/2'
'x, z+1/2, y+1/2'
'-x, z+1/2, -y+1/2'
'-z, -y+1/2, x+1/2'
'-z, y+1/2, -x+1/2'
'z, -y+1/2, -x+1/2'
'z, y+1/2, x+1/2'
'-x+1/2, -y, -z+1/2'
'x+1/2, y, -z+1/2'
'x+1/2, -y, z+1/2'
'-x+1/2, y, z+1/2'
'-z+1/2, -x, -y+1/2'
'-z+1/2, x, y+1/2'
'z+1/2, x, -y+1/2'
'z+1/2, -x, y+1/2'
'-y+1/2, -z, -x+1/2'
'y+1/2, -z, x+1/2'
'-y+1/2, z, x+1/2'
'y+1/2, z, -x+1/2'
'-y+1/2, -x, z+1/2'
'y+1/2, x, z+1/2'
'-y+1/2, x, -z+1/2'
'y+1/2, -x, -z+1/2'
'-x+1/2, -z, y+1/2'
'x+1/2, -z, -y+1/2'
'x+1/2, z, y+1/2'
'-x+1/2, z, -y+1/2'
'-z+1/2, -y, x+1/2'
'-z+1/2, y, -x+1/2'
'z+1/2, -y, -x+1/2'
'z+1/2, y, x+1/2'
'-x+1/2, -y+1/2, -z'
'x+1/2, y+1/2, -z'
'x+1/2, -y+1/2, z'
'-x+1/2, y+1/2, z'
'-z+1/2, -x+1/2, -y'
'-z+1/2, x+1/2, y'
'z+1/2, x+1/2, -y'
'z+1/2, -x+1/2, y'
'-y+1/2, -z+1/2, -x'
'y+1/2, -z+1/2, x'
'-y+1/2, z+1/2, x'
'y+1/2, z+1/2, -x'
'-y+1/2, -x+1/2, z'
'y+1/2, x+1/2, z'
'-y+1/2, x+1/2, -z'
'y+1/2, -x+1/2, -z'
'-x+1/2, -z+1/2, y'
'x+1/2, -z+1/2, -y'
'x+1/2, z+1/2, y'
'-x+1/2, z+1/2, -y'
'-z+1/2, -y+1/2, x'
'-z+1/2, y+1/2, -x'
'z+1/2, -y+1/2, -x'
'z+1/2, y+1/2, x'

loop_
_atom_site_label
_atom_site_type_symbol
_atom_site_fract_x
_atom_site_fract_y
_atom_site_fract_z
_atom_site_U_iso_or_equiv
_atom_site_adp_type
_atom_site_occupancy
_atom_site_site_symmetry_order
_atom_site_calc_flag
_atom_site_refinement_flags_posn
_atom_site_refinement_flags_adp
_atom_site_refinement_flags_occupancy
Gd1 Gd 0.20141(2) 0.29859(2) 0.29859(2) 0.0382(6) Uani 1 6 d S T P
O2 O 0.2152(3) 0.2152(3) 0.2848(3) 0.041(3) Uani 1 6 d S T P
O3S O 0.1504(3) 0.3496(3) 0.3496(3) 0.081(5) Uani 1 6 d S T P
O1 O 0.2218(3) 0.2782(3) 0.3749(4) 0.177(10) Uani 1 2 d S T P
C1 C 0.2500 0.2500 0.3972(8) 0.16(2) Uani 1 4 d S T P
C2 C 0.2500 0.2500 0.4499(7) 0.138(16) Uani 1 4 d S T P
C3 C 0.2808(5) 0.2192(5) 0.4760(6) 0.144(11) Uani 1 2 d S T P
N1 N 0.3126(15) 0.1874(15) 0.4556(17) 0.12(3) Uani 0.25 2 d S T P
H1A H 0.3305 0.1695 0.4737 0.149 Uiso 0.25 2 calc RS T P
H1B H 0.3147 0.1853 0.4245 0.149 Uiso 0.25 2 calc RS T P
O5S O 0.5000 0.5000 0.5000 0.36(10) Uiso 1 48 d S T P
O4S O 0.1449(13) 0.2458(14) 0.3551(13) 0.119(16) Uani 0.3333 2 d S T P

loop_
_atom_site_aniso_label
_atom_site_aniso_U_11
_atom_site_aniso_U_22
_atom_site_aniso_U_33
_atom_site_aniso_U_23
_atom_site_aniso_U_13
_atom_site_aniso_U_12
Gd1 0.0382(6) 0.0382(6) 0.0382(6) -0.0041(2) 0.0041(2) 0.0041(2)
O2 0.041(3) 0.041(3) 0.041(3) 0.002(3) 0.002(3) -0.002(3)
O3S 0.081(5) 0.081(5) 0.081(5) -0.017(5) 0.017(5) 0.017(5)
O1 0.249(15) 0.249(15) 0.033(5) 0.000(4) 0.000(4) 0.188(17)
C1 0.23(3) 0.23(3) 0.034(12) 0.000 0.000 0.17(3)
C2 0.19(3) 0.19(3) 0.025(10) 0.000 0.000 0.13(3)
C3 0.196(17) 0.196(17) 0.041(9) 0.000(6) 0.000(6) 0.13(2)
N1 0.18(4) 0.18(4) 0.02(3) 0.012(17) -0.012(17) 0.10(5)
O4S 0.13(2) 0.09(3) 0.13(2) 0.02(2) -0.05(3) -0.02(2)

loop_
_atom_type_symbol
_atom_type_description
_atom_type_scat_dispersion_real
_atom_type_scat_dispersion_imag
_atom_type_scat_source
C C 0.0181 0.0091 'International Tables Vol C Tables 4.2.6.8 and 6.1.1.4'
H H 0.0000 0.0000 'International Tables Vol C Tables 4.2.6.8 and 6.1.1.4'
Gd Gd -8.8380 11.9157 'International Tables Vol C Tables 4.2.6.8 and 6.1.1.4'
N N 0.0311 0.0180 'International Tables Vol C Tables 4.2.6.8 and 6.1.1.4'
O O 0.0492 0.0322 'International Tables Vol C Tables 4.2.6.8 and 6.1.1.4'

loop_
_geom_angle_atom_site_label_1
_geom_angle_atom_site_label_2
_geom_angle_atom_site_label_3
_geom_angle
_geom_angle_site_symmetry_1
_geom_angle_site_symmetry_3
Gd1 Gd1 Gd1 60.0 28 74
O2 Gd1 Gd1 36.63(16) 74 74
O2 Gd1 Gd1 36.63(16) . 28
O2 Gd1 Gd1 36.63(16) 28 28
O2 Gd1 Gd1 76.8(3) 74 28
O2 Gd1 Gd1 76.8(3) 28 74
O2 Gd1 Gd1 36.63(16) . 74
O2 Gd1 O2 70.1(5) . 28
O2 Gd1 O2 70.1(5) . 74
O2 Gd1 O2 70.1(5) 28 74
O2 Gd1 O3S 138.4(3) 74 .
O2 Gd1 O3S 138.4(3) . .
O2 Gd1 O3S 138.4(3) 28 .
O2 Gd1 O4S 69.7(10) 28 79
O2 Gd1 O4S 125.5(7) . 58
O2 Gd1 O4S 125.5(7) 74 .
O2 Gd1 O4S 125.5(7) . 79
O2 Gd1 O4S 125.5(7) 28 58
O2 Gd1 O4S 125.5(7) 74 79
O2 Gd1 O4S 69.7(10) . .
O2 Gd1 O4S 69.7(10) 74 58
O2 Gd1 O4S 125.5(7) 28 .
O3S Gd1 Gd1 144.735(1) . 74
O3S Gd1 Gd1 144.7 . 28
O3S Gd1 O4S 68.7(10) . 79
O3S Gd1 O4S 68.7(10) . .
O3S Gd1 O4S 68.7(10) . 58
O1 Gd1 Gd1 119.0(3) 79 74
O1 Gd1 Gd1 119.0(3) 58 28
O1 Gd1 Gd1 69.3(3) . 74
O1 Gd1 Gd1 69.3(3) 79 28
O1 Gd1 Gd1 119.0(3) . 28
O1 Gd1 Gd1 119.0(3) 58 74
O1 Gd1 O2 82.3(3) . .
O1 Gd1 O2 82.3(3) . 74
O1 Gd1 O2 146.1(4) 79 74
O1 Gd1 O2 82.3(3) 79 .
O1 Gd1 O2 146.1(5) 58 .
O1 Gd1 O2 82.3(3) 58 28
O1 Gd1 O2 82.3(3) 79 28
O1 Gd1 O2 146.1(5) . 28
O1 Gd1 O2 82.3(3) 58 74
O1 Gd1 O3S 75.5(3) 79 .
O1 Gd1 O3S 75.5(3) 58 .
O1 Gd1 O3S 75.5(3) . .
O1 Gd1 O1 113.9(3) 79 58
O1 Gd1 O1 113.9(3) 79 .
O1 Gd1 O1 113.9(3) 58 .
O1 Gd1 O4S 57.18(11) 58 58
O1 Gd1 O4S 144.2(10) . 79
O1 Gd1 O4S 57.18(11) . 58
O1 Gd1 O4S 57.18(11) 79 .
O1 Gd1 O4S 57.18(11) 58 79
O1 Gd1 O4S 144.2(10) 79 58
O1 Gd1 O4S 57.18(11) 79 79
O1 Gd1 O4S 144.2(10) 58 .
O1 Gd1 O4S 57.18(11) . .
O4S Gd1 Gd1 91.5(8) . 28
O4S Gd1 Gd1 91.5(8) 79 28
O4S Gd1 Gd1 146.5(10) 79 74
O4S Gd1 Gd1 91.5(8) 58 74
O4S Gd1 Gd1 146.5(10) 58 28
O4S Gd1 Gd1 91.5(8) . 74
O4S Gd1 O4S 107.6(10) . 58
O4S Gd1 O4S 107.6(10) . 79
O4S Gd1 O4S 107.6(10) 58 79
Gd1 O2 Gd1 106.7(3) . 74
Gd1 O2 Gd1 106.7(3) 28 74
Gd1 O2 Gd1 106.7(3) . 28
C1 O1 Gd1 140.0(12) . .
O1 C1 O1 121(2) 74 .
O1 C1 C2 119.3(10) . .
O1 C1 C2 119.3(10) 74 .
C3 C2 C1 120.9(10) . .
C3 C2 C1 120.9(10) 74 .
C3 C2 C3 118(2) . 74
C3 C3 C2 120.9(10) 98_556 .
C3 C3 N1 114(2) 98_556 .
N1 C3 C2 125(2) . .
C3 N1 H1A 120.0 . .
C3 N1 H1B 120.0 . .
H1A N1 H1B 120.0 . .

loop_
_geom_bond_atom_site_label_1
_geom_bond_atom_site_label_2
_geom_bond_distance
_geom_bond_site_symmetry_2
Gd1 Gd1 3.8290(17) 74
Gd1 Gd1 3.8290(17) 28
Gd1 O2 2.386(5) .
Gd1 O2 2.386(5) 28
Gd1 O2 2.386(5) 74
Gd1 O3S 2.460(17) .
Gd1 O1 2.273(11) 79
Gd1 O1 2.273(11) .
Gd1 O1 2.273(11) 58
Gd1 O4S 2.67(5) 79
Gd1 O4S 2.67(5) 58
Gd1 O4S 2.67(5) .
O2 Gd1 2.386(5) 28
O2 Gd1 2.386(5) 74
O1 C1 1.273(15) .
C1 O1 1.272(15) 74
C1 C2 1.47(3) .
C2 C3 1.42(2) .
C2 C3 1.42(2) 74
C3 C3 1.34(3) 98_556
C3 N1 1.37(6) .
N1 H1A 0.8700 .
N1 H1B 0.8700 .

loop_
_geom_torsion_atom_site_label_1
_geom_torsion_atom_site_label_2
_geom_torsion_atom_site_label_3
_geom_torsion_atom_site_label_4
_geom_torsion
_geom_torsion_site_symmetry_1
_geom_torsion_site_symmetry_4
Gd1 O1 C1 O1 0.000(6) . 74
Gd1 O1 C1 C2 180.000(3) . .
O1 C1 C2 C3 0.000(6) 74 .
O1 C1 C2 C3 180.000(5) . .
O1 C1 C2 C3 180.000(5) 74 74
O1 C1 C2 C3 0.000(6) . 74
C1 C2 C3 C3 180.000(3) . 98_556
C1 C2 C3 N1 0.000(11) . .
C3 C2 C3 C3 0.000(7) 74 98_556
C3 C2 C3 N1 180.000(10) 74 .
